data_1526120
loop_
_publ_author_name
'Gonen, Z.S.'
'Fettinger, J.C.'
'Eichhorn, B.'

_publ_section_title
;
 Magnetic properties of Ba Mn S2 and Ba0.93 Sr0.07 Mn S2: short range
 magnetic ordering induced by isovalent substitution
;
_journal_name_full 'Journal of Solid State Chemistry'
_journal_page_first 305
_journal_page_last 311
_journal_volume 155
_journal_year 2000
_chemical_formula_sum 'Ba0.93 Mn S2 Sr0.07'
_chemical_name_systematic '(Ba0.93 Sr0.07) Mn S2'
_space_group_IT_number 62
_symmetry_space_group_name_Hall '-P 2ac 2n'
_symmetry_space_group_name_H-M 'P n m a'
_cell_angle_alpha 90
_cell_angle_beta 90
_cell_angle_gamma 90
_cell_formula_units_Z 4
_cell_length_a 7.109
_cell_length_b 4.1069
_cell_length_c 13.938
_cell_volume 406.933
_citation_journal_id_ASTM JSSCBI
_cod_data_source_file Gonen_JSSCBI_2000_54.cif
_cod_data_source_block Ba0.93Mn1S2Sr0.07
_cod_original_cell_volume 406.9332
_cod_original_formula_sum 'Ba0.93 Mn1 S2 Sr0.07'
_cod_database_code 1526120

loop_
_symmetry_equiv_pos_as_xyz
x,y,z
-x+1/2,-y,z+1/2
x+1/2,-y+1/2,-z+1/2
-x,y+1/2,-z
-x,-y,-z
x-1/2,y,-z-1/2
-x-1/2,y-1/2,z-1/2
x,-y-1/2,z

loop_
_atom_site_label
_atom_site_type_symbol
_atom_site_fract_x
_atom_site_fract_y
_atom_site_fract_z
_atom_site_occupancy
_atom_site_U_iso_or_equiv
S2 S-2 0.7565 0.25 0.5429 1 0.0
Sr1 Sr+2 0.2027 0.25 0.6299 0.07 0.0
Mn1 Mn+2 0.2791 0.25 0.3662 1 0.0
S1 S-2 -0.0385 0.75 0.757 1 0.0
Ba1 Ba+2 0.2027 0.25 0.6299 0.93 0.0
